data_2241503
loop_
_publ_author_name
'Kumar, K. Sathesh'
'Ranjith, S.'
'Sudhakar, S.'
'Srinivasan, P.'
'Ponnuswamy, M. N.'

_publ_section_title
;
 Crystal structure of piperazine-1,4-diium bis(4-aminobenzenesulfonate)
;
_journal_coeditor_code SU5262
_journal_issue 12
_journal_name_full 'Acta Crystallographica Section E'
_journal_page_first o1084
_journal_page_last o1085
_journal_paper_doi 10.1107/S2056989015024457
_journal_volume 71
_journal_year 2015
_chemical_formula_iupac 'C4 H12 N2 2+, 2C6 H6 N O3 S -'
_chemical_formula_moiety 'C4 H12 N2 2+, 2(C6 H6 N O3 S -)'
_chemical_formula_sum 'C16 H24 N4 O6 S2'
_chemical_formula_weight 432.52
_chemical_name_systematic
;
Piperazine-1,4-diium bis(4-aminobenzenesulfonate)
;
_space_group_IT_number 61
_symmetry_cell_setting orthorhombic
_symmetry_space_group_name_Hall '-P 2ac 2ab'
_symmetry_space_group_name_H-M 'P b c a'
_atom_sites_solution_hydrogens geom
_atom_sites_solution_primary direct
_atom_sites_solution_secondary difmap
_audit_creation_method SHELXL-97
_cell_angle_alpha 90.00
_cell_angle_beta 90.00
_cell_angle_gamma 90.00
_cell_formula_units_Z 4
_cell_length_a 10.1709(4)
_cell_length_b 8.4461(3)
_cell_length_c 21.5569(9)
_cell_measurement_reflns_used 2731
_cell_measurement_temperature 293(2)
_cell_measurement_theta_max 30.8
_cell_measurement_theta_min 2.8
_cell_volume 1851.83(12)
_computing_cell_refinement
;
SAINT (Bruker, 2008)
;
_computing_data_collection
;
APEX2 (Bruker, 2008)
;
_computing_data_reduction
;
SAINT (Bruker, 2008)
;
_computing_molecular_graphics
;
ORTEP-3 for Windows (Farrugia, 2012) and Mercury (Macrae <i>et al.</i>,
2008)
;
_computing_publication_material
;
SHELXL97 (Sheldrick, 2008) and PLATON (Spek, 2009)
;
_computing_structure_refinement
;
SHELXL97 (Sheldrick, 2008)
;
_computing_structure_solution
;
SHELXS97 (Sheldrick, 2008)
;
_diffrn_ambient_temperature 293(2)
_diffrn_measured_fraction_theta_full 0.999
_diffrn_measured_fraction_theta_max 0.945
_diffrn_measurement_device_type 'Bruker APEXII CCD area-detector'
_diffrn_measurement_method '\w and \f scans '
_diffrn_radiation_monochromator graphite
_diffrn_radiation_source 'fine-focus sealed tube'
_diffrn_radiation_type MoK\a
_diffrn_radiation_wavelength 0.71073
_diffrn_reflns_av_R_equivalents 0.0392
_diffrn_reflns_av_sigmaI/netI 0.0217
_diffrn_reflns_limit_h_max 14
_diffrn_reflns_limit_h_min -14
_diffrn_reflns_limit_k_max 10
_diffrn_reflns_limit_k_min -12
_diffrn_reflns_limit_l_max 30
_diffrn_reflns_limit_l_min -29
_diffrn_reflns_number 31521
_diffrn_reflns_theta_full 25.00
_diffrn_reflns_theta_max 30.76
_diffrn_reflns_theta_min 2.75
_exptl_absorpt_coefficient_mu 0.332
_exptl_absorpt_correction_T_max 0.939
_exptl_absorpt_correction_T_min 0.920
_exptl_absorpt_correction_type multi-scan
_exptl_absorpt_process_details
;
(SADABS; Bruker, 2008)
;
_exptl_crystal_colour 'white crystalline'
_exptl_crystal_density_diffrn 1.551
_exptl_crystal_density_method 'not measured'
_exptl_crystal_description Block
_exptl_crystal_F_000 912
_exptl_crystal_size_max 0.25
_exptl_crystal_size_mid 0.22
_exptl_crystal_size_min 0.19
_refine_diff_density_max 0.727
_refine_diff_density_min -0.415
_refine_ls_extinction_coef 0.0332(17)
_refine_ls_extinction_expression Fc^*^=kFc[1+0.001xFc^2^\l^3^/sin(2\q)]^-1/4^
_refine_ls_extinction_method
;
SHELXL97 (Sheldrick, 2008)
;
_refine_ls_goodness_of_fit_ref 1.031
_refine_ls_hydrogen_treatment mixed
_refine_ls_matrix_type full
_refine_ls_number_parameters 160
_refine_ls_number_reflns 2731
_refine_ls_number_restraints 0
_refine_ls_restrained_S_all 1.031
_refine_ls_R_factor_all 0.0560
_refine_ls_R_factor_gt 0.0384
_refine_ls_shift/su_max 0.000
_refine_ls_shift/su_mean 0.000
_refine_ls_structure_factor_coef Fsqd
_refine_ls_weighting_details 'calc w=1/[\s^2^(Fo^2^)+(0.0431P)^2^+1.5618P] where P=(Fo^2^+2Fc^2^)/3'
_refine_ls_weighting_scheme calc
_refine_ls_wR_factor_gt 0.0933
_refine_ls_wR_factor_ref 0.1068
_reflns_number_gt 2130
_reflns_number_total 2731
_reflns_threshold_expression >2sigma(I)
_cod_data_source_file su5262sup1.cif
_cod_data_source_block I
_cod_database_code 2241503

loop_
_symmetry_equiv_pos_as_xyz
'x, y, z'
'-x+1/2, -y, z+1/2'
'x+1/2, -y+1/2, -z'
'-x, y+1/2, -z+1/2'
'-x, -y, -z'
'x-1/2, y, -z-1/2'
'-x-1/2, y-1/2, z'
'x, -y-1/2, z-1/2'

loop_
_atom_site_type_symbol
_atom_site_label
_atom_site_fract_x
_atom_site_fract_y
_atom_site_fract_z
_atom_site_U_iso_or_equiv
_atom_site_adp_type
_atom_site_calc_flag
_atom_site_refinement_flags
_atom_site_occupancy
_atom_site_symmetry_multiplicity
C C1 0.65542(16) 0.21272(19) 0.21371(7) 0.0266(3) Uani d . 1 1
C C2 0.72879(17) 0.09868(19) 0.24541(8) 0.0302(3) Uani d . 1 1
H H2 0.7986 0.0490 0.2255 0.036 Uiso calc R 1 1
C C3 0.69927(16) 0.05863(19) 0.30585(8) 0.0290(3) Uani d . 1 1
H H3 0.7489 -0.0179 0.3262 0.035 Uiso calc R 1 1
C C4 0.59536(15) 0.13233(18) 0.33669(7) 0.0245(3) Uani d . 1 1
C C5 0.52268(16) 0.24672(19) 0.30563(8) 0.0280(3) Uani d . 1 1
H H5 0.4540 0.2976 0.3260 0.034 Uiso calc R 1 1
C C6 0.55133(16) 0.2859(2) 0.24479(8) 0.0292(3) Uani d . 1 1
H H6 0.5009 0.3615 0.2244 0.035 Uiso calc R 1 1
C C7 0.97012(19) 0.0404(2) 0.43662(8) 0.0317(4) Uani d . 1 1
C C8 0.8928(2) 0.0027(2) 0.54312(9) 0.0358(4) Uani d . 1 1
N N1 0.68534(18) 0.2535(2) 0.15357(7) 0.0380(4) Uani d . 1 1
N N2 0.89658(17) 0.11265(18) 0.48903(7) 0.0331(3) Uani d . 1 1
O O1 0.5723(2) -0.09171(16) 0.41653(7) 0.0586(5) Uani d . 1 1
O O2 0.41824(14) 0.1269(2) 0.42189(6) 0.0514(4) Uani d . 1 1
O O3 0.63822(14) 0.16386(17) 0.45474(6) 0.0413(3) Uani d . 1 1
S S1 0.55342(4) 0.07560(5) 0.412784(18) 0.02600(14) Uani d . 1 1
H H2B 0.934(2) 0.207(3) 0.5007(11) 0.046(6) Uiso d . 1 1
H H1A 0.744(2) 0.202(3) 0.1367(11) 0.042(6) Uiso d . 1 1
H H7A 0.971(2) 0.119(3) 0.4049(11) 0.042(6) Uiso d . 1 1
H H1B 0.635(2) 0.318(3) 0.1336(11) 0.047(6) Uiso d . 1 1
H H8B 0.853(2) 0.057(3) 0.5758(11) 0.046(6) Uiso d . 1 1
H H2A 0.819(3) 0.132(3) 0.4765(11) 0.046(6) Uiso d . 1 1
H H7B 0.924(2) -0.044(3) 0.4239(10) 0.033(5) Uiso d . 1 1
H H8A 0.842(2) -0.089(3) 0.5299(10) 0.045(6) Uiso d . 1 1

loop_
_atom_site_aniso_label
_atom_site_aniso_U_11
_atom_site_aniso_U_22
_atom_site_aniso_U_33
_atom_site_aniso_U_12
_atom_site_aniso_U_13
_atom_site_aniso_U_23
C1 0.0248(7) 0.0274(7) 0.0278(7) -0.0045(6) -0.0003(6) -0.0017(6)
C2 0.0275(8) 0.0283(7) 0.0349(8) 0.0040(6) 0.0058(6) -0.0030(6)
C3 0.0274(8) 0.0261(7) 0.0336(8) 0.0045(6) -0.0003(6) 0.0024(6)
C4 0.0249(7) 0.0222(7) 0.0266(7) -0.0019(6) 0.0005(6) -0.0004(6)
C5 0.0258(7) 0.0261(7) 0.0319(8) 0.0030(6) 0.0040(6) 0.0009(6)
C6 0.0258(8) 0.0300(8) 0.0318(8) 0.0030(6) -0.0009(6) 0.0064(7)
C7 0.0423(10) 0.0247(7) 0.0282(8) -0.0012(7) -0.0005(7) -0.0003(6)
C8 0.0379(10) 0.0366(9) 0.0328(9) 0.0006(8) 0.0060(7) -0.0005(7)
N1 0.0366(8) 0.0500(10) 0.0275(7) 0.0068(8) 0.0036(6) 0.0022(7)
N2 0.0366(8) 0.0265(7) 0.0362(8) 0.0072(6) -0.0033(7) -0.0028(6)
O1 0.1135(16) 0.0226(7) 0.0395(8) 0.0040(8) 0.0162(8) 0.0038(5)
O2 0.0303(7) 0.0879(12) 0.0361(7) 0.0069(7) 0.0056(6) 0.0168(8)
O3 0.0462(8) 0.0451(8) 0.0327(7) -0.0063(6) -0.0078(6) -0.0035(6)
S1 0.0292(2) 0.0235(2) 0.0252(2) 0.00047(14) 0.00009(14) 0.00065(14)

loop_
_atom_type_symbol
_atom_type_description
_atom_type_scat_dispersion_real
_atom_type_scat_dispersion_imag
_atom_type_scat_source
C C 0.0033 0.0016 'International Tables Vol C Tables 4.2.6.8 and 6.1.1.4'
N N 0.0061 0.0033 'International Tables Vol C Tables 4.2.6.8 and 6.1.1.4'
O O 0.0106 0.0060 'International Tables Vol C Tables 4.2.6.8 and 6.1.1.4'
S S 0.1246 0.1234 'International Tables Vol C Tables 4.2.6.8 and 6.1.1.4'
H H 0.0000 0.0000 'International Tables Vol C Tables 4.2.6.8 and 6.1.1.4'

loop_
_geom_angle_atom_site_label_1
_geom_angle_atom_site_label_2
_geom_angle_atom_site_label_3
_geom_angle_site_symmetry_1
_geom_angle_site_symmetry_3
_geom_angle
N1 C1 C6 . . 120.59(16)
N1 C1 C2 . . 121.04(16)
C6 C1 C2 . . 118.37(15)
C3 C2 C1 . . 121.00(15)
C3 C2 H2 . . 119.5
C1 C2 H2 . . 119.5
C2 C3 C4 . . 120.37(15)
C2 C3 H3 . . 119.8
C4 C3 H3 . . 119.8
C5 C4 C3 . . 118.95(15)
C5 C4 S1 . . 120.62(12)
C3 C4 S1 . . 120.39(12)
C6 C5 C4 . . 120.74(15)
C6 C5 H5 . . 119.6
C4 C5 H5 . . 119.6
C5 C6 C1 . . 120.56(15)
C5 C6 H6 . . 119.7
C1 C6 H6 . . 119.7
N2 C7 C8 . 5_756 110.17(15)
N2 C7 H7A . . 105.4(14)
C8 C7 H7A 5_756 . 111.3(14)
N2 C7 H7B . . 107.0(14)
C8 C7 H7B 5_756 . 112.6(14)
H7A C7 H7B . . 110.0(19)
N2 C8 C7 . 5_756 110.69(15)
N2 C8 H8B . . 107.1(15)
C7 C8 H8B 5_756 . 107.5(15)
N2 C8 H8A . . 106.3(13)
C7 C8 H8A 5_756 . 112.6(14)
H8B C8 H8A . . 113(2)
C1 N1 H1A . . 116.5(16)
C1 N1 H1B . . 119.8(16)
H1A N1 H1B . . 123(2)
C7 N2 C8 . . 110.61(14)
C7 N2 H2B . . 111.1(15)
C8 N2 H2B . . 109.7(15)
C7 N2 H2A . . 107.8(16)
C8 N2 H2A . . 110.2(16)
H2B N2 H2A . . 107(2)
O1 S1 O2 . . 114.48(12)
O1 S1 O3 . 1 113.06(10)
O2 S1 O3 . 1 108.89(10)
O1 S1 O3 . . 113.06(10)
O2 S1 O3 . . 108.89(10)
O1 S1 C4 . . 106.80(8)
O2 S1 C4 . . 105.87(8)
O3 S1 C4 1 . 107.21(8)
O3 S1 C4 . . 107.21(8)

loop_
_geom_bond_atom_site_label_1
_geom_bond_atom_site_label_2
_geom_bond_site_symmetry_2
_geom_bond_distance
C1 N1 . 1.376(2)
C1 C6 . 1.397(2)
C1 C2 . 1.397(2)
C2 C3 . 1.379(2)
C2 H2 . 0.9300
C3 C4 . 1.395(2)
C3 H3 . 0.9300
C4 C5 . 1.389(2)
C4 S1 . 1.7614(16)
C5 C6 . 1.384(2)
C5 H5 . 0.9300
C6 H6 . 0.9300
C7 N2 . 1.486(2)
C7 C8 5_756 1.506(3)
C7 H7A . 0.95(2)
C7 H7B . 0.90(2)
C8 N2 . 1.491(2)
C8 C7 5_756 1.506(3)
C8 H8B . 0.93(2)
C8 H8A . 0.98(2)
N1 H1A . 0.82(3)
N1 H1B . 0.86(3)
N2 H2B . 0.92(3)
N2 H2A . 0.85(3)
O1 S1 . 1.4285(14)
O2 S1 . 1.4548(15)
O3 S1 . 1.4553(13)
S1 O3 1 1.4553(13)

loop_
_geom_hbond_atom_site_label_D
_geom_hbond_atom_site_label_H
_geom_hbond_atom_site_label_A
_geom_hbond_site_symmetry_A
_geom_hbond_distance_DH
_geom_hbond_distance_HA
_geom_hbond_distance_DA
_geom_hbond_angle_DHA
N1 H1A O2 6_656 0.82(3) 2.27(3) 3.066(2) 164(2)
N1 H1B O1 4_655 0.86(3) 2.49(3) 3.296(3) 156(2)
N2 H2A O3 1 0.85(3) 1.92(3) 2.764(2) 175(2)
N2 H2B O2 3_556 0.92(3) 2.19(2) 2.928(2) 137(2)
N2 H2B O3 3_556 0.92(3) 2.54(2) 3.328(2) 145(2)
C7 H7A O1 7_765 0.95(2) 2.50(2) 3.167(2) 128(2)
C6 H6 Cg1 4_655 0.93 2.92 3.753(2) 149

loop_
_geom_torsion_atom_site_label_1
_geom_torsion_atom_site_label_2
_geom_torsion_atom_site_label_3
_geom_torsion_atom_site_label_4
_geom_torsion_site_symmetry_1
_geom_torsion_site_symmetry_4
_geom_torsion
N1 C1 C2 C3 . . 179.55(16)
C6 C1 C2 C3 . . 0.2(2)
C1 C2 C3 C4 . . -0.3(3)
C2 C3 C4 C5 . . -0.2(2)
C2 C3 C4 S1 . . 177.43(13)
C3 C4 C5 C6 . . 0.9(2)
S1 C4 C5 C6 . . -176.76(13)
C4 C5 C6 C1 . . -1.0(3)
N1 C1 C6 C5 . . -178.90(16)
C2 C1 C6 C5 . . 0.5(2)
C8 C7 N2 C8 5_756 . -57.3(2)
C7 C8 N2 C7 5_756 . 57.6(2)
O3 O3 S1 O1 1 . 0.00(18)
O3 O3 S1 O2 1 . 0.00(18)
O3 O3 S1 C4 1 . 0.0(2)
C5 C4 S1 O1 . . 140.98(15)
C3 C4 S1 O1 . . -36.62(17)
C5 C4 S1 O2 . . 18.58(16)
C3 C4 S1 O2 . . -159.02(14)
C5 C4 S1 O3 . 1 -97.55(15)
C3 C4 S1 O3 . 1 84.85(15)
C5 C4 S1 O3 . . -97.55(15)
C3 C4 S1 O3 . . 84.85(15)

_cod_database_fobs_code 2241503
